data_7151154
loop_
_publ_author_name
'Tripoli, Regis'
'Cayzer, Tory N.'
'Willis, Anthony C.'
'Sherburn, Michael S.'
'Paddon-Row, Michael N.'

_publ_section_title
;
 Stereocontrol of intramolecular Diels--Alder reactions by an allylic
 diphenylcyclopropyl group
;
_journal_issue 16
_journal_name_full 'Organic &amp;  Biomolecular Chemistry'
_journal_page_first 2606
_journal_paper_doi 10.1039/b708324f
_journal_volume 5
_journal_year 2007
_chemical_absolute_configuration unk
_chemical_compound_source
;
?
;
_chemical_formula_moiety ' C25 H24 O4 '
_chemical_formula_sum 'C25 H24 O4'
_chemical_formula_weight 388.46
_chemical_name_systematic
;
?
;
_space_group_IT_number 4
_symmetry_cell_setting monoclinic
_symmetry_space_group_name_Hall 'P 2yb'
_symmetry_space_group_name_H-M 'P 1 21 1'
_atom_sites_solution_hydrogens geom
_atom_sites_solution_primary direct
_audit_creation_date 04-14-04
_audit_creation_method CRYSTALS_ver_12-03-99
_audit_update_record
;
2004-04-14 - Report on C25 H24 O4
by Anthony C. Willis
for Regis Tripoli and Mick Sherburn
2004-04-14 - passes checkcif tests with minor warnings
;
_cell_angle_alpha 90
_cell_angle_beta 91.3965(17)
_cell_angle_gamma 90
_cell_formula_units_Z 2
_cell_length_a 11.0190(4)
_cell_length_b 7.6264(3)
_cell_length_c 12.1306(5)
_cell_measurement_reflns_used 38388
_cell_measurement_temperature 200
_cell_measurement_theta_max 25
_cell_measurement_theta_min 3
_cell_volume 1019.10(7)
_computing_cell_refinement
;
Denzo/Scalepack (Otwinowski & Minor, 1996)
;
_computing_data_collection
;
COLLECT (Nonius BV, 1997)
;
_computing_data_reduction
;
Denzo/Scalepack (Otwinowski & Minor, 1996)
;
_computing_molecular_graphics
;
CAMERON (Watkin et al 1996)
;
_computing_publication_material
;
CRYSTALS (Watkin et al 2003)
;
_computing_structure_refinement
;
CRYSTALS (Watkin et al 2003)
;
_computing_structure_solution
;
SIR92 (Altomare et al, 1994)
;
_diffrn_ambient_temperature 200
_diffrn_measured_fraction_theta_full 0.995
_diffrn_measured_fraction_theta_max 0.995
_diffrn_measurement_device_type
;
Nonius Kappa CCD
;
_diffrn_measurement_method ' \f and \w scans with CCD '
_diffrn_radiation_monochromator graphite
_diffrn_radiation_type 'Mo K\a'
_diffrn_radiation_wavelength 0.71073
_diffrn_reflns_av_R_equivalents 0.03
_diffrn_reflns_limit_h_max 13
_diffrn_reflns_limit_h_min -13
_diffrn_reflns_limit_k_max 8
_diffrn_reflns_limit_k_min -9
_diffrn_reflns_limit_l_max 14
_diffrn_reflns_limit_l_min -14
_diffrn_reflns_number 12952
_diffrn_reflns_theta_full 25.061
_diffrn_reflns_theta_max 25.061
_diffrn_reflns_theta_min 3.155
_diffrn_standards_decay_% 0.00
_diffrn_standards_interval_count 0
_diffrn_standards_interval_time 0
_diffrn_standards_number 0
_exptl_absorpt_coefficient_mu 0.085
_exptl_absorpt_correction_T_max 0.996
_exptl_absorpt_correction_T_min 0.983
_exptl_absorpt_correction_type integration
_exptl_absorpt_process_details
;
via Gaussian method (Coppens, 1970) implemented in maXus (2000)
;
_exptl_crystal_colour ' colourless '
_exptl_crystal_density_diffrn 1.266
_exptl_crystal_density_meas ?
_exptl_crystal_description ' needle '
_exptl_crystal_F_000 412
_exptl_crystal_size_max 0.26
_exptl_crystal_size_mid 0.14
_exptl_crystal_size_min 0.05
_refine_diff_density_max 0.14
_refine_diff_density_min -0.15
_refine_ls_abs_structure_details
;
Not determined.
The enantiomer has been assigned arbitrarily.
;
_refine_ls_extinction_method None
_refine_ls_goodness_of_fit_ref 1.0875
_refine_ls_hydrogen_treatment noref
_refine_ls_matrix_type full
_refine_ls_number_parameters 262
_refine_ls_number_reflns 1460
_refine_ls_number_restraints 0
_refine_ls_R_factor_all 0.0353
_refine_ls_R_factor_gt 0.0353
_refine_ls_shift/su_max 0.000197
_refine_ls_structure_factor_coef F
_refine_ls_weighting_details
;
Method, part 1, Chebychev polynomial, (Watkin, 1994, Prince, 1982)
[weight] = 1.0/[A~0~*T~0~(x)+A~1~*T~1~(x) ... +A~n-1~]*T~n-1~(x)]
where A~i~ are the Chebychev coefficients listed below and x= Fcalc/Fmax
Method = Robust Weighting (Prince, 1982)
W = [weight] * [1-(deltaF/6*sigmaF)^2^]^2^
A~i~ are:
0.527 0.278 0.218
;
_refine_ls_weighting_scheme calc
_refine_ls_wR_factor_all 0.0391
_refine_ls_wR_factor_gt 0.0391
_refine_ls_wR_factor_ref 0.0391
_reflns_limit_h_max 13
_reflns_limit_h_min -13
_reflns_limit_k_max 9
_reflns_limit_k_min 0
_reflns_limit_l_max 14
_reflns_limit_l_min 0
_reflns_number_gt 1460
_reflns_number_total 1943
_reflns_threshold_expression I>1.5u(I)
_cod_data_source_file b708324f.txt
_cod_data_source_block mss041
_cod_depositor_comments
;
The following automatic conversions were performed:
'_symmetry_cell_setting' value 'Monoclinic' changed to 'monoclinic'
according to '/home/saulius/struct/CIF-dictionaries/cif_core.dic'
dictionary named 'cif_core.dic' version 2.4.1 from 2010-06-29.

Automatic conversion script
Id: cif_fix_enum 1527 2010-12-29 10:47:43Z saulius 
;
_cod_original_sg_symbol_H-M 'P 1 21 1 '
_cod_original_formula_sum ' C25 H24 O4 '
_cod_database_code 7151154

loop_
_symmetry_equiv_pos_as_xyz
x,y,z
-x,y+1/2,-z

loop_
_atom_site_label
_atom_site_type_symbol
_atom_site_fract_x
_atom_site_fract_y
_atom_site_fract_z
_atom_site_U_iso_or_equiv
_atom_site_occupancy
_atom_site_adp_type
_atom_site_refinement_flags_posn
_atom_site_refinement_flags_adp
_atom_site_refinement_flags_occupancy
_atom_site_disorder_assembly
_atom_site_disorder_group
_atom_site_attached_hydrogens
O2 O 0.6669(2) 0.1496(4) 0.4334(2) 0.0630 1.0000 Uani . . . . . .
O10 O 0.5204(3) -0.0523(4) 0.4175(2) 0.0644 1.0000 Uani . . . . . .
O12 O 0.3673(2) 0.1220(4) 0.07235(19) 0.0618 1.0000 Uani . . . . . .
O13 O 0.5284(2) 0.0302(3) 0.17161(17) 0.0537 1.0000 Uani . . . . . .
C1 C 0.6847(3) 0.3334(6) 0.4023(3) 0.0581 1.0000 Uani . . . . . .
C3 C 0.5543(3) 0.0937(5) 0.3996(3) 0.0530 1.0000 Uani . . . . . .
C4 C 0.4895(3) 0.2459(5) 0.3455(2) 0.0403 1.0000 Uani . . . . . .
C5 C 0.3904(3) 0.2234(4) 0.2590(2) 0.0375 1.0000 Uani . . . . . .
C6 C 0.3412(3) 0.4081(4) 0.2261(3) 0.0392 1.0000 Uani . . . . . .
C7 C 0.4343(3) 0.5526(5) 0.2388(3) 0.0492 1.0000 Uani . . . . . .
C8 C 0.5482(3) 0.5350(5) 0.2757(3) 0.0515 1.0000 Uani . . . . . .
C9 C 0.5940(3) 0.3569(5) 0.3061(3) 0.0454 1.0000 Uani . . . . . .
C11 C 0.4263(3) 0.1227(4) 0.1571(3) 0.0415 1.0000 Uani . . . . . .
C14 C 0.5659(4) -0.0733(5) 0.0778(3) 0.0609 1.0000 Uani . . . . . .
C15 C 0.2285(3) 0.4584(4) 0.2890(3) 0.0389 1.0000 Uani . . . . . .
C16 C 0.1100(3) 0.3670(4) 0.2639(3) 0.0426 1.0000 Uani . . . . . .
C17 C 0.1256(3) 0.5568(4) 0.2313(2) 0.0381 1.0000 Uani . . . . . .
C18 C 0.0601(3) 0.6927(4) 0.2969(2) 0.0386 1.0000 Uani . . . . . .
C19 C 0.1237(3) 0.8225(5) 0.3546(3) 0.0489 1.0000 Uani . . . . . .
C20 C 0.0627(4) 0.9515(5) 0.4132(3) 0.0581 1.0000 Uani . . . . . .
C21 C -0.0632(4) 0.9496(5) 0.4150(3) 0.0598 1.0000 Uani . . . . . .
C22 C -0.1273(3) 0.8213(5) 0.3589(3) 0.0572 1.0000 Uani . . . . . .
C23 C -0.0665(3) 0.6936(5) 0.2993(3) 0.0475 1.0000 Uani . . . . . .
C24 C 0.1357(3) 0.6014(4) 0.1100(2) 0.0372 1.0000 Uani . . . . . .
C25 C 0.1944(3) 0.7551(4) 0.0784(2) 0.0411 1.0000 Uani . . . . . .
C26 C 0.2060(3) 0.7975(5) -0.0325(3) 0.0465 1.0000 Uani . . . . . .
C27 C 0.1568(3) 0.6888(5) -0.1130(3) 0.0485 1.0000 Uani . . . . . .
C28 C 0.0961(3) 0.5389(6) -0.0837(3) 0.0518 1.0000 Uani . . . . . .
C29 C 0.0863(3) 0.4941(5) 0.0275(3) 0.0452 1.0000 Uani . . . . . .
H11 H 0.7697(3) 0.3542(6) 0.3784(3) 0.0698 1.0000 Uiso R . . . . .
H12 H 0.6659(3) 0.4142(6) 0.4645(3) 0.0698 1.0000 Uiso R . . . . .
H41 H 0.4528(3) 0.3145(5) 0.4066(2) 0.0486 1.0000 Uiso R . . . . .
H51 H 0.3265(3) 0.1491(4) 0.2930(2) 0.0452 1.0000 Uiso R . . . . .
H61 H 0.3196(3) 0.3963(4) 0.1459(3) 0.0470 1.0000 Uiso R . . . . .
H71 H 0.4075(3) 0.6734(5) 0.2173(3) 0.0589 1.0000 Uiso R . . . . .
H81 H 0.6024(3) 0.6397(5) 0.2832(3) 0.0621 1.0000 Uiso R . . . . .
H91 H 0.6334(3) 0.3084(5) 0.2392(3) 0.0546 1.0000 Uiso R . . . . .
H141 H 0.6429(4) -0.1368(5) 0.0972(3) 0.0739 1.0000 Uiso R . . . . .
H142 H 0.5795(4) 0.0060(5) 0.0136(3) 0.0739 1.0000 Uiso R . . . . .
H143 H 0.5010(4) -0.1602(5) 0.0579(3) 0.0739 1.0000 Uiso R . . . . .
H151 H 0.2519(3) 0.4878(4) 0.3670(3) 0.0467 1.0000 Uiso R . . . . .
H161 H 0.0549(3) 0.3355(4) 0.3251(3) 0.0509 1.0000 Uiso R . . . . .
H162 H 0.1057(3) 0.2739(4) 0.2058(3) 0.0509 1.0000 Uiso R . . . . .
H191 H 0.2144(3) 0.8233(5) 0.3540(3) 0.0590 1.0000 Uiso R . . . . .
H201 H 0.1094(4) 1.0448(5) 0.4536(3) 0.0695 1.0000 Uiso R . . . . .
H211 H -0.1075(4) 1.0413(5) 0.4572(3) 0.0714 1.0000 Uiso R . . . . .
H221 H -0.2180(3) 0.8198(5) 0.3608(3) 0.0689 1.0000 Uiso R . . . . .
H231 H -0.1140(3) 0.6019(5) 0.2580(3) 0.0570 1.0000 Uiso R . . . . .
H251 H 0.2286(3) 0.8359(4) 0.1361(2) 0.0495 1.0000 Uiso R . . . . .
H261 H 0.2498(3) 0.9066(5) -0.0539(3) 0.0556 1.0000 Uiso R . . . . .
H271 H 0.1651(3) 0.7193(5) -0.1926(3) 0.0584 1.0000 Uiso R . . . . .
H281 H 0.0592(3) 0.4615(6) -0.1420(3) 0.0620 1.0000 Uiso R . . . . .
H291 H 0.0435(3) 0.3837(5) 0.0480(3) 0.0543 1.0000 Uiso R . . . . .

loop_
_atom_site_aniso_label
_atom_site_aniso_U_11
_atom_site_aniso_U_22
_atom_site_aniso_U_33
_atom_site_aniso_U_23
_atom_site_aniso_U_13
_atom_site_aniso_U_12
O2 0.0556(16) 0.077(2) 0.0558(14) 0.0067(14) -0.0087(12) 0.0209(14)
O10 0.0875(19) 0.0513(17) 0.0545(15) 0.0177(14) 0.0087(13) 0.0177(16)
O12 0.0788(17) 0.0553(16) 0.0505(14) -0.0115(13) -0.0129(13) 0.0029(14)
O13 0.0610(15) 0.0559(15) 0.0446(12) -0.0088(13) 0.0095(11) 0.0117(13)
C1 0.050(2) 0.069(3) 0.055(2) -0.008(2) -0.0066(16) 0.007(2)
C3 0.063(2) 0.058(2) 0.0389(18) 0.0049(17) 0.0070(16) 0.020(2)
C4 0.0471(17) 0.0400(17) 0.0336(15) -0.0005(14) 0.0024(13) 0.0076(15)
C5 0.0409(16) 0.0340(17) 0.0379(15) 0.0024(14) 0.0066(12) 0.0015(14)
C6 0.0400(17) 0.0363(17) 0.0414(17) 0.0030(14) 0.0018(13) 0.0032(14)
C7 0.0498(19) 0.0352(18) 0.063(2) 0.0096(18) 0.0041(16) -0.0006(16)
C8 0.049(2) 0.0400(19) 0.066(2) 0.0028(18) -0.0002(16) -0.0078(17)
C9 0.0416(18) 0.050(2) 0.0448(18) -0.0016(16) 0.0015(14) 0.0034(17)
C11 0.0507(18) 0.0307(16) 0.0433(17) 0.0033(15) 0.0053(14) -0.0032(16)
C14 0.073(2) 0.055(2) 0.055(2) -0.0167(19) 0.0212(18) 0.001(2)
C15 0.0405(16) 0.0381(17) 0.0381(15) 0.0006(14) -0.0005(13) 0.0045(14)
C16 0.0412(18) 0.0406(19) 0.0460(18) 0.0036(16) 0.0037(14) -0.0031(15)
C17 0.0378(15) 0.0355(17) 0.0408(16) -0.0009(14) -0.0002(13) 0.0014(14)
C18 0.0458(17) 0.0365(17) 0.0337(15) 0.0055(13) 0.0043(13) 0.0045(15)
C19 0.058(2) 0.046(2) 0.0421(17) -0.0028(16) -0.0020(15) 0.0094(17)
C20 0.078(3) 0.046(2) 0.050(2) -0.0048(18) -0.0048(18) 0.012(2)
C21 0.077(3) 0.058(2) 0.0454(19) 0.0030(19) 0.0130(18) 0.026(2)
C22 0.054(2) 0.059(2) 0.059(2) 0.011(2) 0.0149(17) 0.015(2)
C23 0.0456(18) 0.049(2) 0.0484(18) 0.0085(17) 0.0048(14) 0.0021(17)
C24 0.0358(15) 0.0399(17) 0.0359(15) 0.0015(14) 0.0004(12) 0.0029(14)
C25 0.0449(17) 0.0382(17) 0.0402(16) 0.0011(15) -0.0013(13) -0.0007(15)
C26 0.0447(18) 0.048(2) 0.0473(18) 0.0081(17) 0.0016(14) -0.0004(16)
C27 0.0443(18) 0.062(2) 0.0388(16) -0.0021(17) 0.0017(14) 0.0017(18)
C28 0.0487(19) 0.063(2) 0.0434(19) -0.0079(19) -0.0009(14) -0.0044(19)
C29 0.0450(18) 0.048(2) 0.0428(17) -0.0049(16) 0.0028(14) -0.0077(15)

loop_
_atom_type_symbol
_atom_type_scat_dispersion_real
_atom_type_scat_dispersion_imag
_atom_type_scat_Cromer_Mann_a1
_atom_type_scat_Cromer_Mann_b1
_atom_type_scat_Cromer_Mann_a2
_atom_type_scat_Cromer_Mann_b2
_atom_type_scat_Cromer_Mann_a3
_atom_type_scat_Cromer_Mann_b3
_atom_type_scat_Cromer_Mann_a4
_atom_type_scat_Cromer_Mann_b4
_atom_type_scat_Cromer_Mann_c
_atom_type_scat_source
'C ' 0.0033 0.0016 2.3100 20.8439 1.0200 10.2075 1.5886 0.5687 0.8650 51.6512 0.2156 International_Tables_Vol_IV_Table_2.2B
'H ' 0.0000 0.0000 0.4930 10.5109 0.3229 26.1257 0.1402 3.1424 0.0408 57.7998 0.0030 International_Tables_Vol_IV_Table_2.2B
'O ' 0.0106 0.0060 3.0485 13.2771 2.2868 5.7011 1.5463 0.3239 0.8670 32.9089 0.2508 International_Tables_Vol_IV_Table_2.2B

loop_
_exptl_crystal_face_index_h
_exptl_crystal_face_index_k
_exptl_crystal_face_index_l
_exptl_crystal_face_perp_dist
1 0 0 0.020
-1 0 0 0.030
0 1 0 0.120
0 0 1 0.060
0 0 -1 0.080
0 1 -2 0.090
0 1 3 0.068
0 -3 2 0.134
0 -1 -1 0.155

loop_
_geom_angle_atom_site_label_1
_geom_angle_site_symmetry_1
_geom_angle_atom_site_label_2
_geom_angle_site_symmetry_2
_geom_angle_atom_site_label_3
_geom_angle_site_symmetry_3
_geom_angle
_geom_angle_publ_flag
C1 . O2 . C3 . 110.3(3) yes
C11 . O13 . C14 . 116.0(3) yes
O2 . C1 . C9 . 102.7(3) yes
O2 . C1 . H11 . 111.017 no
C9 . C1 . H11 . 111.037 no
O2 . C1 . H12 . 111.318 no
C9 . C1 . H12 . 111.144 no
H11 . C1 . H12 . 109.467 no
O2 . C3 . O10 . 121.4(3) yes
O2 . C3 . C4 . 107.9(3) yes
O10 . C3 . C4 . 130.6(4) yes
C3 . C4 . C5 . 122.9(3) yes
C3 . C4 . C9 . 102.3(3) yes
C5 . C4 . C9 . 112.8(3) yes
C3 . C4 . H41 . 106.057 no
C5 . C4 . H41 . 106.049 no
C9 . C4 . H41 . 105.412 no
C4 . C5 . C6 . 108.5(3) yes
C4 . C5 . C11 . 115.3(3) yes
C6 . C5 . C11 . 110.2(2) yes
C4 . C5 . H51 . 106.467 no
C6 . C5 . H51 . 111.950 no
C11 . C5 . H51 . 104.442 no
C5 . C6 . C7 . 113.8(3) yes
C5 . C6 . C15 . 112.5(3) yes
C7 . C6 . C15 . 109.0(3) yes
C5 . C6 . H61 . 103.958 no
C7 . C6 . H61 . 108.020 no
C15 . C6 . H61 . 109.409 no
C6 . C7 . C8 . 126.4(3) yes
C6 . C7 . H71 . 116.746 no
C8 . C7 . H71 . 116.850 no
C7 . C8 . C9 . 119.1(3) yes
C7 . C8 . H81 . 120.458 no
C9 . C8 . H81 . 120.457 no
C1 . C9 . C4 . 100.4(3) yes
C1 . C9 . C8 . 120.4(3) yes
C4 . C9 . C8 . 109.4(3) yes
C1 . C9 . H91 . 106.669 no
C4 . C9 . H91 . 113.430 no
C8 . C9 . H91 . 106.718 no
C5 . C11 . O13 . 113.3(3) yes
C5 . C11 . O12 . 123.6(3) yes
O13 . C11 . O12 . 123.0(3) yes
O13 . C14 . H141 . 109.509 no
O13 . C14 . H142 . 109.403 no
H141 . C14 . H142 . 109.476 no
O13 . C14 . H143 . 109.488 no
H141 . C14 . H143 . 109.476 no
H142 . C14 . H143 . 109.476 no
C6 . C15 . C16 . 119.8(3) yes
C6 . C15 . C17 . 120.2(3) yes
C16 . C15 . C17 . 60.0(2) yes
C6 . C15 . H151 . 109.587 no
C16 . C15 . H151 . 119.899 no
C17 . C15 . H151 . 119.920 no
C15 . C16 . C17 . 60.4(2) yes
C15 . C16 . H161 . 120.022 no
C17 . C16 . H161 . 119.966 no
C15 . C16 . H162 . 119.829 no
C17 . C16 . H162 . 119.929 no
H161 . C16 . H162 . 109.467 no
C15 . C17 . C16 . 59.6(2) yes
C15 . C17 . C18 . 117.4(3) yes
C16 . C17 . C18 . 117.6(3) yes
C15 . C17 . C24 . 119.1(3) yes
C16 . C17 . C24 . 118.7(3) yes
C18 . C17 . C24 . 114.0(2) yes
C17 . C18 . C19 . 121.0(3) yes
C17 . C18 . C23 . 120.5(3) yes
C19 . C18 . C23 . 118.5(3) yes
C18 . C19 . C20 . 121.0(3) yes
C18 . C19 . H191 . 119.460 no
C20 . C19 . H191 . 119.561 no
C19 . C20 . C21 . 119.7(4) yes
C19 . C20 . H201 . 120.175 no
C21 . C20 . H201 . 120.168 no
C20 . C21 . C22 . 120.0(3) yes
C20 . C21 . H211 . 120.055 no
C22 . C21 . H211 . 119.954 no
C21 . C22 . C23 . 120.4(3) yes
C21 . C22 . H221 . 119.810 no
C23 . C22 . H221 . 119.790 no
C18 . C23 . C22 . 120.5(4) yes
C18 . C23 . H231 . 119.790 no
C22 . C23 . H231 . 119.744 no
C17 . C24 . C25 . 120.0(3) yes
C17 . C24 . C29 . 121.9(3) yes
C25 . C24 . C29 . 118.1(3) yes
C24 . C25 . C26 . 120.9(3) yes
C24 . C25 . H251 . 119.559 no
C26 . C25 . H251 . 119.493 no
C25 . C26 . C27 . 120.0(3) yes
C25 . C26 . H261 . 120.015 no
C27 . C26 . H261 . 119.992 no
C26 . C27 . C28 . 120.1(3) yes
C26 . C27 . H271 . 119.970 no
C28 . C27 . H271 . 119.946 no
C27 . C28 . C29 . 120.1(3) yes
C27 . C28 . H281 . 119.997 no
C29 . C28 . H281 . 119.916 no
C28 . C29 . C24 . 120.8(3) yes
C28 . C29 . H291 . 119.599 no
C24 . C29 . H291 . 119.604 no

loop_
_geom_bond_atom_site_label_1
_geom_bond_site_symmetry_1
_geom_bond_atom_site_label_2
_geom_bond_site_symmetry_2
_geom_bond_distance
_geom_bond_publ_flag
O2 . C1 . 1.466(5) yes
O2 . C3 . 1.367(5) yes
O10 . C3 . 1.196(5) yes
O12 . C11 . 1.203(4) yes
O13 . C11 . 1.336(4) yes
O13 . C14 . 1.454(4) yes
C1 . C9 . 1.529(5) yes
C1 . H11 . 1.000 no
C1 . H12 . 1.000 no
C3 . C4 . 1.505(5) yes
C4 . C5 . 1.506(4) yes
C4 . C9 . 1.516(5) yes
C4 . H41 . 1.000 no
C5 . C6 . 1.557(4) yes
C5 . C11 . 1.515(4) yes
C5 . H51 . 1.000 no
C6 . C7 . 1.511(5) yes
C6 . C15 . 1.523(4) yes
C6 . H61 . 1.000 no
C7 . C8 . 1.329(5) yes
C7 . H71 . 1.000 no
C8 . C9 . 1.492(5) yes
C8 . H81 . 1.000 no
C9 . H91 . 1.000 no
C14 . H141 . 1.000 no
C14 . H142 . 1.000 no
C14 . H143 . 1.000 no
C15 . C16 . 1.505(4) yes
C15 . C17 . 1.517(4) yes
C15 . H151 . 1.000 no
C16 . C17 . 1.512(4) yes
C16 . H161 . 1.000 no
C16 . H162 . 1.000 no
C17 . C18 . 1.502(4) yes
C17 . C24 . 1.516(4) yes
C18 . C19 . 1.392(5) yes
C18 . C23 . 1.396(4) yes
C19 . C20 . 1.395(5) yes
C19 . H191 . 1.000 no
C20 . C21 . 1.388(5) yes
C20 . H201 . 1.000 no
C21 . C22 . 1.377(6) yes
C21 . H211 . 1.000 no
C22 . C23 . 1.393(5) yes
C22 . H221 . 1.000 no
C23 . H231 . 1.000 no
C24 . C25 . 1.397(4) yes
C24 . C29 . 1.393(4) yes
C25 . C26 . 1.392(4) yes
C25 . H251 . 1.000 no
C26 . C27 . 1.381(5) yes
C26 . H261 . 1.000 no
C27 . C28 . 1.376(5) yes
C27 . H271 . 1.000 no
C28 . C29 . 1.398(5) yes
C28 . H281 . 1.000 no
C29 . H291 . 1.000 no

loop_
_geom_contact_atom_site_label_1
_geom_contact_atom_site_label_2
_geom_contact_distance
_geom_contact_site_symmetry_1
_geom_contact_site_symmetry_2
_geom_contact_publ_flag
O2 C21 3.355(5) . 1_645 no
O2 C22 3.511(4) . 1_645 no
O2 O10 3.589(4) . 2_656 no
O10 C4 3.265(4) . 2_646 no
O10 C1 3.299(5) . 2_646 no
O12 C14 3.054(5) . 2_655 no
O12 C26 3.285(4) . 1_545 no
O12 C25 3.387(4) . 1_545 no
C1 C19 3.586(5) . 2_646 no
C26 C29 3.555(5) . 2 no

loop_
_geom_torsion_atom_site_label_1
_geom_torsion_atom_site_label_2
_geom_torsion_atom_site_label_3
_geom_torsion_atom_site_label_4
_geom_torsion_site_symmetry_1
_geom_torsion_site_symmetry_2
_geom_torsion_site_symmetry_3
_geom_torsion_site_symmetry_4
_geom_torsion
_geom_torsion_publ_flag
O2 C1 C9 C4 . . . . 37.4(3) no
O2 C1 C9 C8 . . . . 157.3(3) no
O2 C3 C4 C5 . . . . 153.7(3) no
O2 C3 C4 C9 . . . . 25.8(3) no
O10 C3 O2 C1 . . . . -179.3(3) no
O10 C3 C4 C5 . . . . -28.9(6) no
O10 C3 C4 C9 . . . . -156.8(4) no
O12 C11 O13 C14 . . . . 0.2(5) no
O12 C11 C5 C4 . . . . -165.0(3) no
O12 C11 C5 C6 . . . . -41.8(4) no
O13 C11 C5 C4 . . . . 16.9(4) no
O13 C11 C5 C6 . . . . 140.1(3) no
C1 O2 C3 C4 . . . . -1.6(4) no
C1 C9 C4 C3 . . . . -38.1(3) no
C1 C9 C4 C5 . . . . -172.2(3) no
C1 C9 C8 C7 . . . . -145.0(4) no
C3 O2 C1 C9 . . . . -23.1(3) no
C3 C4 C5 C6 . . . . 177.5(3) no
C3 C4 C5 C11 . . . . -58.4(4) no
C3 C4 C9 C8 . . . . -165.7(3) no
C4 C5 C6 C7 . . . . 28.8(4) no
C4 C5 C6 C15 . . . . -95.7(3) no
C4 C9 C8 C7 . . . . -29.6(5) no
C5 C4 C9 C8 . . . . 60.2(4) no
C5 C6 C7 C8 . . . . -1.1(5) no
C5 C6 C15 C16 . . . . -70.9(4) no
C5 C6 C15 C17 . . . . -141.5(3) no
C5 C11 O13 C14 . . . . 178.3(3) no
C6 C5 C4 C9 . . . . -59.3(4) no
C6 C7 C8 C9 . . . . 1.6(6) no
C6 C15 C16 C17 . . . . -109.8(3) no
C6 C15 C17 C16 . . . . 109.1(3) no
C6 C15 C17 C18 . . . . -143.4(3) no
C6 C15 C17 C24 . . . . 1.0(4) no
C7 C6 C5 C11 . . . . -98.3(3) no
C7 C6 C15 C16 . . . . 162.0(3) no
C7 C6 C15 C17 . . . . 91.4(4) no
C8 C7 C6 C15 . . . . 125.2(4) no
C9 C4 C5 C11 . . . . 64.8(4) no
C11 C5 C6 C15 . . . . 137.2(3) no
C15 C16 C17 C18 . . . . -107.2(3) no
C15 C16 C17 C24 . . . . 108.8(3) no
C15 C17 C18 C19 . . . . 51.0(4) no
C15 C17 C18 C23 . . . . -130.4(3) no
C15 C17 C24 C25 . . . . -86.4(4) no
C15 C17 C24 C29 . . . . 94.5(4) no
C16 C15 C17 C18 . . . . 107.5(3) no
C16 C15 C17 C24 . . . . -108.1(3) no
C16 C17 C18 C19 . . . . 119.2(3) no
C16 C17 C18 C23 . . . . -62.2(4) no
C16 C17 C24 C25 . . . . -155.6(3) no
C16 C17 C24 C29 . . . . 25.3(5) no
C17 C18 C19 C20 . . . . 178.3(3) no
C17 C18 C23 C22 . . . . -179.1(3) no
C17 C24 C25 C26 . . . . 179.2(3) no
C17 C24 C29 C28 . . . . 179.5(3) no
C18 C17 C24 C25 . . . . 59.2(4) no
C18 C17 C24 C29 . . . . -119.9(3) no
C18 C19 C20 C21 . . . . 0.6(5) no
C18 C23 C22 C21 . . . . 0.9(5) no
C19 C18 C17 C24 . . . . -95.2(3) no
C19 C18 C23 C22 . . . . -0.4(5) no
C19 C20 C21 C22 . . . . -0.2(6) no
C20 C19 C18 C23 . . . . -0.3(5) no
C20 C21 C22 C23 . . . . -0.5(6) no
C23 C18 C17 C24 . . . . 83.4(4) no
C24 C25 C26 C27 . . . . 1.4(5) no
C24 C29 C28 C27 . . . . 1.1(5) no
C25 C24 C29 C28 . . . . 0.4(5) no
C25 C26 C27 C28 . . . . 0.2(5) no
C26 C25 C24 C29 . . . . -1.7(5) no
C26 C27 C28 C29 . . . . -1.4(5) no

loop_
_cod_related_entry_id
_cod_related_entry_database
_cod_related_entry_code
1 ChemSpider 21188742
